data_4344407
loop_
_publ_author_name
'Luo, Dong'
'Zhou, Xiao-Ping'
'Li, Dan'

_publ_section_title
;
 Solvothermal Subcomponent Self-Assembly of Cubic Metal-Imidazolate Cages
 and Their Coordination Polymers.
;
_journal_issue 22
_journal_name_full 'Inorganic chemistry'
_journal_page_first 10822
_journal_page_last 10828
_journal_paper_doi 10.1021/acs.inorgchem.5b01844
_journal_volume 54
_journal_year 2015
_chemical_formula_moiety 'C118 H122 N42 Ni8 O2 S4, 0.5(H4 O2)'
_chemical_formula_sum 'C118 H124 N42 Ni8 O3 S4'
_chemical_formula_weight 2776.51
_chemical_name_systematic
;
 ? 
;
_space_group_crystal_system monoclinic
_space_group_IT_number 14
_space_group_name_Hall '-P 2yn'
_space_group_name_H-M_alt 'P 1 21/n 1'
_symmetry_space_group_name_Hall '-P 2yn'
_symmetry_space_group_name_H-M 'P 1 21/n 1'
_atom_sites_solution_hydrogens geom
_atom_sites_solution_primary direct
_atom_sites_solution_secondary difmap
_audit_creation_date 2014-12-17
_audit_creation_method
;
  Olex2 1.1
  (compiled 2011.11.01 svn.r2039, GUI svn.r3906)
;
_cell_angle_alpha 90.00
_cell_angle_beta 108.91
_cell_angle_gamma 90.00
_cell_formula_units_Z 2
_cell_length_a 16.9226(6)
_cell_length_b 16.9277(6)
_cell_length_c 25.2944(5)
_cell_measurement_reflns_used 5800
_cell_measurement_temperature 293(2)
_cell_measurement_theta_max 73.9540
_cell_measurement_theta_min 3.8010
_cell_volume 6854.8(4)
_computing_molecular_graphics
;
O. V. Dolomanov, L. J. Bourhis, R. J. Gildea, J. A. K. Howard and H. Puschmann,
OLEX2: a complete structure solution, refinement and analysis program.
J. Appl. Cryst. (2009). 42, 339-341.
;
_computing_publication_material
;
O. V. Dolomanov, L. J. Bourhis, R. J. Gildea, J. A. K. Howard and H. Puschmann,
OLEX2: a complete structure solution, refinement and analysis program.
J. Appl. Cryst. (2009). 42, 339-341.
;
_computing_structure_refinement
;
XL, G.M. Sheldrick, Acta Cryst.
(2008). A64, 112-122
;
_computing_structure_solution 'SHELXS-97 (Sheldrick, 1990)'
_diffrn_ambient_temperature 293.15
_diffrn_measured_fraction_theta_full 0.998
_diffrn_measured_fraction_theta_max 0.998
_diffrn_measurement_device_type 'Xcalibur, Atlas, Gemini'
_diffrn_measurement_method '\w scans'
_diffrn_radiation_monochromator graphite
_diffrn_radiation_type MoK\a
_diffrn_radiation_wavelength 0.71073
_diffrn_reflns_av_R_equivalents 0.0473
_diffrn_reflns_av_unetI/netI 0.0765
_diffrn_reflns_limit_h_max 20
_diffrn_reflns_limit_h_min -16
_diffrn_reflns_limit_k_max 20
_diffrn_reflns_limit_k_min -15
_diffrn_reflns_limit_l_max 22
_diffrn_reflns_limit_l_min -30
_diffrn_reflns_number 30303
_diffrn_reflns_theta_full 25.00
_diffrn_reflns_theta_max 25.00
_diffrn_reflns_theta_min 3.40
_diffrn_source 'fine-focus sealed tube'
_diffrn_standards_decay_% 50
_diffrn_standards_interval_count 50
_diffrn_standards_interval_time 50
_diffrn_standards_number 2
_exptl_absorpt_coefficient_mu 1.197
_exptl_absorpt_correction_T_max 0.8
_exptl_absorpt_correction_T_min 0.7
_exptl_absorpt_correction_type multi-scan
_exptl_crystal_colour green
_exptl_crystal_density_diffrn 1.345
_exptl_crystal_density_method 'not measured'
_exptl_crystal_description block
_exptl_crystal_F_000 2876
_exptl_crystal_size_max 0.25
_exptl_crystal_size_mid 0.20
_exptl_crystal_size_min 0.18
_refine_diff_density_max 0.452
_refine_diff_density_min -0.406
_refine_diff_density_rms 0.076
_refine_ls_extinction_method none
_refine_ls_goodness_of_fit_ref 1.008
_refine_ls_hydrogen_treatment mixed
_refine_ls_matrix_type full
_refine_ls_number_parameters 790
_refine_ls_number_reflns 12041
_refine_ls_number_restraints 0
_refine_ls_restrained_S_all 1.008
_refine_ls_R_factor_all 0.0835
_refine_ls_R_factor_gt 0.0519
_refine_ls_shift/su_max 0.001
_refine_ls_shift/su_mean 0.000
_refine_ls_structure_factor_coef Fsqd
_refine_ls_weighting_details 'calc w=1/[\s^2^(Fo^2^)+(0.0642P)^2^+0.0000P] where P=(Fo^2^+2Fc^2^)/3'
_refine_ls_weighting_scheme calc
_refine_ls_wR_factor_gt 0.1236
_refine_ls_wR_factor_ref 0.1376
_reflns_number_gt 8255
_reflns_number_total 12041
_reflns_threshold_expression >2sigma(I)
_cod_data_source_file ic5b01844_si_002.cif
_cod_data_source_block 4
_cod_depositor_comments 'Adding full bibliography for 4344404--4344414.cif.'
_cod_original_cell_volume 6854.9(4)
_cod_database_code 4344407

loop_
_space_group_symop_id
_space_group_symop_operation_xyz
1 'x, y, z'
2 '-x+1/2, y+1/2, -z+1/2'
3 '-x, -y, -z'
4 'x-1/2, -y-1/2, z-1/2'

loop_
_atom_site_label
_atom_site_type_symbol
_atom_site_fract_x
_atom_site_fract_y
_atom_site_fract_z
_atom_site_U_iso_or_equiv
_atom_site_adp_type
_atom_site_occupancy
_atom_site_symmetry_multiplicity
_atom_site_calc_flag
_atom_site_refinement_flags
Ni1 Ni 0.81652(3) -0.08960(3) 0.11903(2) 0.03203(15) Uani 1 1 d .
Ni2 Ni 0.49593(3) -0.14289(3) 0.18358(2) 0.03348(15) Uani 1 1 d .
Ni3 Ni 0.38010(3) 0.19239(3) 0.11765(2) 0.03299(15) Uani 1 1 d .
Ni4 Ni 0.69291(3) 0.25354(3) 0.05669(2) 0.03378(15) Uani 1 1 d .
C1 C 0.8331(4) 0.0403(3) 0.22397(17) 0.0609(15) Uani 1 1 d .
H1A H 0.8474 -0.0142 0.2217 0.091 Uiso 1 1 calc R
H1B H 0.7944 0.0446 0.2444 0.091 Uiso 1 1 calc R
H1C H 0.8827 0.0698 0.2428 0.091 Uiso 1 1 calc R
C2 C 0.7940(3) 0.0724(2) 0.16644(16) 0.0361(10) Uani 1 1 d .
C3 C 0.7642(3) 0.1459(2) 0.14860(16) 0.0342(10) Uani 1 1 d .
C4 C 0.7479(3) 0.0742(2) 0.07696(16) 0.0353(10) Uani 1 1 d .
H4 H 0.7338 0.0572 0.0401 0.042 Uiso 1 1 calc R
C5 C 0.7620(3) 0.2197(2) 0.17516(17) 0.0390(11) Uani 1 1 d .
H5 H 0.7796 0.2230 0.2139 0.047 Uiso 1 1 calc R
C6 C 0.7356(3) 0.3570(2) 0.17299(18) 0.0431(11) Uani 1 1 d .
H6A H 0.7616 0.3965 0.1563 0.052 Uiso 1 1 calc R
H6B H 0.7690 0.3522 0.2121 0.052 Uiso 1 1 calc R
C7 C 0.6494(3) 0.3847(2) 0.16910(16) 0.0378(10) Uani 1 1 d .
C8 C 0.6013(3) 0.3399(2) 0.19370(17) 0.0413(11) Uani 1 1 d .
H8 H 0.6226 0.2925 0.2112 0.050 Uiso 1 1 calc R
C9 C 0.5228(3) 0.3642(2) 0.19274(17) 0.0402(11) Uani 1 1 d .
C10 C 0.4929(3) 0.4354(3) 0.16666(19) 0.0493(12) Uani 1 1 d .
H10 H 0.4405 0.4533 0.1658 0.059 Uiso 1 1 calc R
C11 C 0.5396(3) 0.4802(3) 0.1420(2) 0.0532(13) Uani 1 1 d .
H11 H 0.5183 0.5275 0.1244 0.064 Uiso 1 1 calc R
C12 C 0.6172(3) 0.4550(2) 0.14342(18) 0.0460(12) Uani 1 1 d .
H12 H 0.6484 0.4856 0.1269 0.055 Uiso 1 1 calc R
C13 C 0.4736(3) 0.3153(2) 0.21990(18) 0.0463(12) Uani 1 1 d .
H13A H 0.5028 0.3132 0.2598 0.056 Uiso 1 1 calc R
H13B H 0.4198 0.3402 0.2142 0.056 Uiso 1 1 calc R
C14 C 0.5092(3) 0.1801(3) 0.22486(16) 0.0380(10) Uani 1 1 d .
H14 H 0.5492 0.1910 0.2592 0.046 Uiso 1 1 calc R
C15 C 0.5015(3) 0.1022(2) 0.20167(16) 0.0349(10) Uani 1 1 d .
C16 C 0.5380(3) 0.0304(2) 0.22141(15) 0.0344(10) Uani 1 1 d .
C17 C 0.4433(3) 0.0162(2) 0.14086(16) 0.0341(10) Uani 1 1 d .
H17 H 0.4085 -0.0075 0.1085 0.041 Uiso 1 1 calc R
C18 C 0.6055(3) 0.0104(3) 0.27354(18) 0.0553(13) Uani 1 1 d .
H18A H 0.6155 -0.0455 0.2748 0.083 Uiso 1 1 calc R
H18B H 0.5892 0.0257 0.3051 0.083 Uiso 1 1 calc R
H18C H 0.6555 0.0380 0.2746 0.083 Uiso 1 1 calc R
C19 C 0.5412(3) 0.2079(2) 0.08069(15) 0.0330(10) Uani 1 1 d .
H19 H 0.5691 0.1620 0.0967 0.040 Uiso 1 1 calc R
C20 C 0.5137(3) 0.3176(2) 0.03599(16) 0.0351(10) Uani 1 1 d .
C21 C 0.4489(3) 0.2976(2) 0.05486(15) 0.0328(10) Uani 1 1 d .
C22 C 0.5227(3) 0.3879(3) 0.00230(19) 0.0523(13) Uani 1 1 d .
H22A H 0.5755 0.3854 -0.0042 0.078 Uiso 1 1 calc R
H22B H 0.5201 0.4354 0.0224 0.078 Uiso 1 1 calc R
H22C H 0.4783 0.3880 -0.0328 0.078 Uiso 1 1 calc R
C23 C 0.3746(3) 0.3366(2) 0.05543(17) 0.0394(11) Uani 1 1 d .
H23 H 0.3580 0.3839 0.0363 0.047 Uiso 1 1 calc R
C24 C 0.2527(3) 0.3420(3) 0.08170(19) 0.0486(12) Uani 1 1 d .
H24A H 0.2547 0.3973 0.0722 0.058 Uiso 1 1 calc R
H24B H 0.2473 0.3394 0.1187 0.058 Uiso 1 1 calc R
C25 C 0.1760(3) 0.3044(3) 0.04007(18) 0.0423(11) Uani 1 1 d .
C26 C 0.1090(3) 0.2823(4) 0.0554(2) 0.0725(17) Uani 1 1 d .
H26 H 0.1116 0.2875 0.0925 0.087 Uiso 1 1 calc R
C27 C 0.0381(4) 0.2527(5) 0.0173(2) 0.098(2) Uani 1 1 d .
H27 H -0.0071 0.2381 0.0284 0.117 Uiso 1 1 calc R
C28 C 0.0342(3) 0.2445(4) -0.0393(2) 0.0746(18) Uani 1 1 d .
H28 H -0.0138 0.2245 -0.0655 0.090 Uiso 1 1 calc R
C29 C 0.1003(3) 0.2656(3) -0.05538(18) 0.0428(11) Uani 1 1 d .
C30 C 0.1712(3) 0.2944(2) -0.01544(17) 0.0393(10) Uani 1 1 d .
H30 H 0.2173 0.3075 -0.0261 0.047 Uiso 1 1 calc R
C31 C 0.2330(3) 0.1077(2) 0.05406(16) 0.0370(10) Uani 1 1 d .
C32 C 0.2237(3) 0.1177(3) 0.10790(17) 0.0429(11) Uani 1 1 d .
H32 H 0.1781 0.0960 0.1156 0.051 Uiso 1 1 calc R
C33 C 0.2718(3) 0.1635(3) 0.20074(18) 0.0532(13) Uani 1 1 d .
H33A H 0.2143 0.1540 0.1986 0.064 Uiso 1 1 calc R
H33B H 0.2864 0.2167 0.2146 0.064 Uiso 1 1 calc R
C34 C 0.3286(3) 0.1047(3) 0.24167(17) 0.0471(12) Uani 1 1 d .
C35 C 0.3816(3) 0.1295(3) 0.29370(18) 0.0570(14) Uani 1 1 d .
H35 H 0.3849 0.1829 0.3030 0.068 Uiso 1 1 calc R
C36 C 0.4281(4) 0.0764(4) 0.3307(2) 0.0678(16) Uani 1 1 d .
H36 H 0.4637 0.0937 0.3651 0.081 Uiso 1 1 calc R
C37 C 0.4234(3) -0.0033(3) 0.31817(19) 0.0603(14) Uani 1 1 d .
H37 H 0.4549 -0.0393 0.3444 0.072 Uiso 1 1 calc R
C38 C 0.3718(3) -0.0297(3) 0.26655(17) 0.0444(11) Uani 1 1 d .
C39 C 0.3253(3) 0.0253(3) 0.22908(17) 0.0429(11) Uani 1 1 d .
H39 H 0.2907 0.0084 0.1943 0.051 Uiso 1 1 calc R
C40 C 0.3631(3) -0.1169(3) 0.25348(17) 0.0510(12) Uani 1 1 d .
H40A H 0.4019 -0.1456 0.2842 0.061 Uiso 1 1 calc R
H40B H 0.3071 -0.1335 0.2507 0.061 Uiso 1 1 calc R
C41 C 0.3171(3) -0.1536(3) 0.15822(18) 0.0416(11) Uani 1 1 d .
H41 H 0.2629 -0.1520 0.1596 0.050 Uiso 1 1 calc R
C42 C 0.3325(3) -0.1733(2) 0.10711(17) 0.0380(10) Uani 1 1 d .
C43 C 0.2831(3) -0.1979(3) 0.05477(17) 0.0403(11) Uani 1 1 d .
C44 C 0.4111(3) -0.1962(2) 0.05840(16) 0.0356(10) Uani 1 1 d .
H44 H 0.4584 -0.2011 0.0475 0.043 Uiso 1 1 calc R
C45 C 0.1910(3) -0.2072(4) 0.0316(2) 0.0672(15) Uani 1 1 d .
H45A H 0.1760 -0.2266 -0.0060 0.101 Uiso 1 1 calc R
H45B H 0.1647 -0.1569 0.0317 0.101 Uiso 1 1 calc R
H45C H 0.1727 -0.2439 0.0541 0.101 Uiso 1 1 calc R
C46 C 0.6502(3) -0.1022(2) 0.15288(15) 0.0330(10) Uani 1 1 d .
H46 H 0.6378 -0.0489 0.1541 0.040 Uiso 1 1 calc R
C47 C 0.6404(3) -0.2282(2) 0.15571(16) 0.0350(10) Uani 1 1 d .
C48 C 0.7109(3) -0.2093(2) 0.14364(16) 0.0334(10) Uani 1 1 d .
C49 C 0.6040(3) -0.3072(3) 0.1587(2) 0.0548(13) Uani 1 1 d .
H49A H 0.5536 -0.3012 0.1680 0.082 Uiso 1 1 calc R
H49B H 0.6433 -0.3384 0.1869 0.082 Uiso 1 1 calc R
H49C H 0.5915 -0.3332 0.1232 0.082 Uiso 1 1 calc R
C50 C 0.7777(3) -0.2537(2) 0.13465(16) 0.0385(10) Uani 1 1 d .
H50 H 0.7777 -0.3086 0.1357 0.046 Uiso 1 1 calc R
C51 C 0.9051(3) -0.2610(3) 0.11564(18) 0.0448(11) Uani 1 1 d .
H51A H 0.9046 -0.3142 0.1298 0.054 Uiso 1 1 calc R
H51B H 0.9580 -0.2370 0.1367 0.054 Uiso 1 1 calc R
C52 C 0.7073(3) -0.1303(2) 0.00646(15) 0.0315(9) Uani 1 1 d .
H52 H 0.6681 -0.1466 0.0228 0.038 Uiso 1 1 calc R
C53 C 0.8181(3) -0.0786(2) -0.00309(17) 0.0394(10) Uani 1 1 d .
C54 C 0.8995(3) -0.0362(3) 0.00965(19) 0.0608(14) Uani 1 1 d .
H54A H 0.9146 -0.0324 -0.0237 0.091 Uiso 1 1 calc R
H54B H 0.9419 -0.0649 0.0376 0.091 Uiso 1 1 calc R
H54C H 0.8943 0.0158 0.0232 0.091 Uiso 1 1 calc R
C55 C 0.5319(4) -0.2470(4) 0.2809(3) 0.082(2) Uani 1 1 d .
H55 H 0.5103 -0.2867 0.2548 0.099 Uiso 1 1 calc R
C56 C 0.5744(4) -0.2039(5) 0.3774(2) 0.094(2) Uani 1 1 d .
H56A H 0.5855 -0.1562 0.3605 0.140 Uiso 1 1 calc R
H56B H 0.6253 -0.2232 0.4038 0.140 Uiso 1 1 calc R
H56C H 0.5347 -0.1933 0.3963 0.140 Uiso 1 1 calc R
C57 C 0.5201(5) -0.3418(4) 0.3509(3) 0.125(3) Uani 1 1 d .
H57A H 0.4984 -0.3744 0.3184 0.188 Uiso 1 1 calc R
H57B H 0.4789 -0.3367 0.3694 0.188 Uiso 1 1 calc R
H57C H 0.5696 -0.3657 0.3759 0.188 Uiso 1 1 calc R
C58 C 1.0118(3) -0.0674(3) 0.1544(2) 0.0557(13) Uani 1 1 d .
C59 C 0.7511(4) 0.4258(3) 0.0466(2) 0.0670(16) Uani 1 1 d .
N1 N 0.7842(2) 0.02685(18) 0.12063(13) 0.0347(8) Uani 1 1 d .
N2 N 0.7340(2) 0.14653(19) 0.09076(13) 0.0346(8) Uani 1 1 d .
N3 N 0.7358(2) 0.28143(19) 0.14542(13) 0.0360(8) Uani 1 1 d .
N4 N 0.4603(2) 0.23437(19) 0.19760(13) 0.0358(8) Uani 1 1 d .
N5 N 0.4417(2) 0.09144(18) 0.15025(12) 0.0312(8) Uani 1 1 d .
N6 N 0.5000(2) -0.02534(19) 0.18220(13) 0.0346(8) Uani 1 1 d .
N7 N 0.5732(2) 0.26062(18) 0.05310(13) 0.0327(8) Uani 1 1 d .
N8 N 0.4674(2) 0.22706(18) 0.08289(13) 0.0321(8) Uani 1 1 d .
N9 N 0.3307(2) 0.3045(2) 0.08324(14) 0.0385(9) Uani 1 1 d .
N10 N 0.3030(2) 0.14000(18) 0.04690(13) 0.0327(8) Uani 1 1 d .
N11 N 0.2790(2) 0.1569(2) 0.14537(13) 0.0396(9) Uani 1 1 d .
N12 N 0.3789(2) -0.1382(2) 0.20156(14) 0.0400(9) Uani 1 1 d .
N13 N 0.4143(2) -0.17262(19) 0.10870(13) 0.0339(8) Uani 1 1 d .
N14 N 0.3337(2) -0.2126(2) 0.02415(13) 0.0363(8) Uani 1 1 d .
N15 N 0.6020(2) -0.15987(19) 0.16231(13) 0.0326(8) Uani 1 1 d .
N16 N 0.7170(2) -0.12769(18) 0.14165(13) 0.0335(8) Uani 1 1 d .
N17 N 0.8376(2) -0.2160(2) 0.12519(13) 0.0366(8) Uani 1 1 d .
N18 N 0.7794(2) -0.09462(18) 0.03543(13) 0.0333(8) Uani 1 1 d .
N19 N 0.5405(3) -0.2633(3) 0.3343(2) 0.0866(17) Uani 1 1 d .
N20 N 0.9404(3) -0.0701(2) 0.14474(15) 0.0498(10) Uani 1 1 d .
N21 N 0.7284(3) 0.3618(2) 0.04089(16) 0.0580(11) Uani 1 1 d .
O1 O 0.5497(2) -0.1851(2) 0.26357(14) 0.0702(11) Uani 1 1 d .
S1 S 1.11122(11) -0.06497(17) 0.16786(10) 0.1337(9) Uani 1 1 d .
S2 S 0.78173(17) 0.51764(10) 0.05459(8) 0.1250(9) Uani 1 1 d .
O1W O 0.5000 0.0000 0.0000 0.314(9) Uani 1 2 d S
H1WA H 0.4767 0.0295 -0.0279 0.471 Uiso 0.50 1 d PR
H1WB H 0.4995 -0.0475 -0.0109 0.471 Uiso 0.50 1 d PR

loop_
_atom_site_aniso_label
_atom_site_aniso_U_11
_atom_site_aniso_U_22
_atom_site_aniso_U_33
_atom_site_aniso_U_23
_atom_site_aniso_U_13
_atom_site_aniso_U_12
Ni1 0.0269(3) 0.0358(3) 0.0310(3) 0.0018(2) 0.0061(2) -0.0001(2)
Ni2 0.0294(3) 0.0400(3) 0.0293(3) 0.0038(2) 0.0071(2) 0.0002(2)
Ni3 0.0300(3) 0.0358(3) 0.0299(3) 0.0008(2) 0.0052(2) -0.0008(2)
Ni4 0.0317(3) 0.0327(3) 0.0332(3) 0.0013(2) 0.0053(2) -0.0043(2)
C1 0.091(4) 0.046(3) 0.035(3) 0.002(2) 0.006(3) 0.005(3)
C2 0.035(3) 0.040(2) 0.030(2) -0.0024(19) 0.0056(19) -0.004(2)
C3 0.032(3) 0.036(2) 0.030(2) 0.0009(18) 0.0041(18) 0.0008(19)
C4 0.035(3) 0.039(2) 0.029(2) -0.0021(19) 0.0060(19) -0.002(2)
C5 0.035(3) 0.046(3) 0.029(2) -0.001(2) 0.0012(19) -0.003(2)
C6 0.044(3) 0.038(2) 0.043(3) -0.010(2) 0.009(2) -0.011(2)
C7 0.043(3) 0.034(2) 0.030(2) -0.0081(19) 0.004(2) -0.006(2)
C8 0.045(3) 0.032(2) 0.038(2) -0.0032(19) 0.001(2) 0.003(2)
C9 0.048(3) 0.033(2) 0.036(2) -0.0085(19) 0.009(2) -0.001(2)
C10 0.046(3) 0.039(3) 0.057(3) -0.013(2) 0.008(2) 0.004(2)
C11 0.061(4) 0.032(3) 0.061(3) 0.000(2) 0.011(3) 0.004(2)
C12 0.059(4) 0.035(2) 0.043(3) -0.006(2) 0.014(2) -0.008(2)
C13 0.051(3) 0.045(3) 0.043(3) -0.011(2) 0.015(2) 0.002(2)
C14 0.034(3) 0.050(3) 0.025(2) 0.001(2) 0.0040(18) -0.002(2)
C15 0.029(2) 0.040(2) 0.033(2) -0.0020(19) 0.0050(19) -0.004(2)
C16 0.028(2) 0.044(2) 0.028(2) 0.0012(19) 0.0048(18) -0.001(2)
C17 0.028(2) 0.042(3) 0.030(2) 0.0024(19) 0.0060(18) 0.000(2)
C18 0.048(3) 0.056(3) 0.048(3) 0.002(2) -0.002(2) 0.008(2)
C19 0.032(3) 0.031(2) 0.031(2) 0.0050(18) 0.0035(19) -0.0016(19)
C20 0.033(3) 0.035(2) 0.030(2) -0.0010(18) 0.0001(19) -0.003(2)
C21 0.035(3) 0.028(2) 0.031(2) -0.0004(18) 0.0039(19) 0.0012(19)
C22 0.055(3) 0.048(3) 0.052(3) 0.017(2) 0.015(2) 0.005(2)
C23 0.037(3) 0.033(2) 0.042(2) 0.0028(19) 0.004(2) -0.001(2)
C24 0.043(3) 0.052(3) 0.052(3) -0.005(2) 0.016(2) 0.009(2)
C25 0.035(3) 0.049(3) 0.042(3) 0.001(2) 0.012(2) 0.009(2)
C26 0.046(4) 0.131(5) 0.042(3) -0.013(3) 0.017(3) 0.000(3)
C27 0.049(4) 0.191(8) 0.062(4) -0.016(4) 0.030(3) -0.019(4)
C28 0.035(3) 0.134(6) 0.056(3) -0.013(3) 0.015(3) -0.013(3)
C29 0.029(3) 0.053(3) 0.046(3) 0.003(2) 0.012(2) 0.010(2)
C30 0.033(3) 0.042(2) 0.045(3) 0.005(2) 0.017(2) 0.009(2)
C31 0.032(3) 0.043(2) 0.033(2) 0.0021(19) 0.0065(19) -0.001(2)
C32 0.032(3) 0.055(3) 0.040(3) 0.006(2) 0.010(2) -0.002(2)
C33 0.050(3) 0.068(3) 0.042(3) -0.007(2) 0.016(2) 0.004(3)
C34 0.043(3) 0.072(3) 0.031(2) 0.002(2) 0.020(2) -0.003(3)
C35 0.061(4) 0.075(4) 0.035(3) -0.003(3) 0.015(2) -0.010(3)
C36 0.066(4) 0.088(4) 0.041(3) -0.010(3) 0.006(3) -0.013(3)
C37 0.050(3) 0.085(4) 0.040(3) 0.005(3) 0.007(2) 0.002(3)
C38 0.040(3) 0.066(3) 0.032(2) -0.002(2) 0.018(2) -0.004(2)
C39 0.039(3) 0.063(3) 0.028(2) -0.003(2) 0.012(2) 0.001(2)
C40 0.049(3) 0.073(3) 0.034(2) 0.005(2) 0.018(2) 0.005(3)
C41 0.030(3) 0.053(3) 0.045(3) 0.002(2) 0.016(2) -0.001(2)
C42 0.030(3) 0.045(3) 0.038(2) 0.001(2) 0.010(2) 0.000(2)
C43 0.031(3) 0.049(3) 0.038(2) 0.002(2) 0.007(2) -0.003(2)
C44 0.031(3) 0.041(2) 0.034(2) 0.0028(19) 0.0100(19) -0.003(2)
C45 0.031(3) 0.110(5) 0.053(3) -0.008(3) 0.004(2) -0.003(3)
C46 0.033(3) 0.032(2) 0.033(2) 0.0000(18) 0.0096(19) -0.001(2)
C47 0.035(3) 0.035(2) 0.034(2) 0.0037(18) 0.0089(19) 0.001(2)
C48 0.033(3) 0.033(2) 0.032(2) 0.0021(18) 0.0085(19) 0.0023(19)
C49 0.056(3) 0.044(3) 0.065(3) 0.006(2) 0.022(3) -0.009(2)
C50 0.039(3) 0.035(2) 0.038(2) 0.0061(19) 0.009(2) 0.007(2)
C51 0.035(3) 0.052(3) 0.044(3) 0.004(2) 0.010(2) 0.009(2)
C52 0.028(2) 0.033(2) 0.032(2) 0.0022(18) 0.0083(18) -0.0023(18)
C53 0.031(3) 0.046(3) 0.039(2) 0.004(2) 0.007(2) -0.002(2)
C54 0.046(3) 0.086(4) 0.050(3) -0.006(3) 0.016(2) -0.027(3)
C55 0.053(4) 0.130(6) 0.071(4) 0.041(4) 0.030(3) 0.038(4)
C56 0.070(5) 0.165(7) 0.042(3) 0.017(4) 0.013(3) 0.004(4)
C57 0.143(8) 0.122(6) 0.140(7) 0.072(5) 0.086(6) 0.036(5)
C58 0.038(3) 0.072(4) 0.055(3) 0.002(3) 0.012(2) -0.007(3)
C59 0.081(4) 0.059(4) 0.050(3) 0.011(3) 0.005(3) -0.013(3)
N1 0.035(2) 0.0338(19) 0.0321(18) 0.0015(16) 0.0060(15) 0.0010(16)
N2 0.032(2) 0.036(2) 0.0308(18) 0.0018(15) 0.0038(15) -0.0003(16)
N3 0.034(2) 0.0347(19) 0.0341(19) -0.0033(16) 0.0031(16) -0.0048(16)
N4 0.038(2) 0.037(2) 0.0335(19) -0.0045(16) 0.0123(16) -0.0018(17)
N5 0.032(2) 0.0306(19) 0.0289(18) 0.0034(15) 0.0068(15) -0.0039(15)
N6 0.030(2) 0.0380(19) 0.0360(19) -0.0015(16) 0.0109(16) 0.0034(16)
N7 0.031(2) 0.0312(18) 0.0315(18) 0.0014(15) 0.0048(15) -0.0011(16)
N8 0.028(2) 0.0319(18) 0.0331(18) -0.0011(15) 0.0047(15) -0.0049(15)
N9 0.029(2) 0.043(2) 0.038(2) -0.0044(16) 0.0040(17) 0.0041(17)
N10 0.028(2) 0.0353(19) 0.0314(19) 0.0014(15) 0.0050(15) -0.0022(15)
N11 0.043(2) 0.051(2) 0.0263(18) 0.0013(16) 0.0134(17) 0.0029(18)
N12 0.036(2) 0.052(2) 0.0332(19) 0.0027(17) 0.0128(17) 0.0016(17)
N13 0.028(2) 0.039(2) 0.0344(19) -0.0008(15) 0.0102(15) -0.0031(16)
N14 0.031(2) 0.043(2) 0.0314(18) -0.0003(16) 0.0059(16) -0.0037(16)
N15 0.027(2) 0.0361(19) 0.0322(18) 0.0055(15) 0.0068(15) 0.0020(16)
N16 0.029(2) 0.0321(19) 0.0396(19) 0.0049(15) 0.0118(16) 0.0011(16)
N17 0.033(2) 0.042(2) 0.0330(19) 0.0040(16) 0.0079(16) 0.0090(18)
N18 0.031(2) 0.0366(19) 0.0310(18) 0.0012(15) 0.0077(16) -0.0037(16)
N19 0.065(4) 0.115(4) 0.089(4) 0.047(4) 0.038(3) 0.033(3)
N20 0.036(3) 0.059(3) 0.050(2) 0.0018(19) 0.0079(19) -0.004(2)
N21 0.066(3) 0.045(2) 0.059(3) 0.006(2) 0.015(2) -0.014(2)
O1 0.048(2) 0.112(3) 0.047(2) 0.039(2) 0.0099(17) 0.003(2)
S1 0.0353(10) 0.211(3) 0.1520(19) 0.0174(17) 0.0262(11) -0.0087(12)
S2 0.194(2) 0.0592(10) 0.1080(14) 0.0051(10) 0.0292(14) -0.0554(13)
O1W 0.40(3) 0.285(18) 0.283(17) -0.023(13) 0.141(16) -0.090(16)

loop_
_atom_type_symbol
_atom_type_description
_atom_type_scat_dispersion_real
_atom_type_scat_dispersion_imag
_atom_type_scat_source
C C 0.0033 0.0016 'International Tables Vol C Tables 4.2.6.8 and 6.1.1.4'
H H 0.0000 0.0000 'International Tables Vol C Tables 4.2.6.8 and 6.1.1.4'
N N 0.0061 0.0033 'International Tables Vol C Tables 4.2.6.8 and 6.1.1.4'
S S 0.1246 0.1234 'International Tables Vol C Tables 4.2.6.8 and 6.1.1.4'
Ni Ni 0.3393 1.1124 'International Tables Vol C Tables 4.2.6.8 and 6.1.1.4'
O O 0.0106 0.0060 'International Tables Vol C Tables 4.2.6.8 and 6.1.1.4'

loop_
_geom_angle_atom_site_label_1
_geom_angle_atom_site_label_2
_geom_angle_atom_site_label_3
_geom_angle
_geom_angle_site_symmetry_1
_geom_angle_site_symmetry_3
N1 Ni1 N16 92.76(13) . .
N1 Ni1 N17 170.82(14) . .
N16 Ni1 N17 78.49(13) . .
N18 Ni1 N1 93.86(13) . .
N18 Ni1 N16 106.03(13) . .
N18 Ni1 N17 91.26(12) . .
N18 Ni1 N20 106.61(15) . .
N20 Ni1 N1 95.31(15) . .
N20 Ni1 N16 145.70(14) . .
N20 Ni1 N17 90.52(15) . .
N6 Ni2 N12 90.36(13) . .
N6 Ni2 N13 104.50(13) . .
N6 Ni2 N15 95.57(13) . .
N6 Ni2 O1 110.93(15) . .
N13 Ni2 N12 79.17(13) . .
N13 Ni2 N15 96.31(13) . .
N13 Ni2 O1 141.98(15) . .
N15 Ni2 N12 173.31(13) . .
O1 Ni2 N12 87.12(13) . .
O1 Ni2 N15 93.62(13) . .
N5 Ni3 N4 79.19(12) . .
N5 Ni3 N9 172.48(14) . .
N5 Ni3 N10 95.08(12) . .
N5 Ni3 N11 89.46(13) . .
N8 Ni3 N4 89.18(13) . .
N8 Ni3 N5 93.95(13) . .
N8 Ni3 N9 79.12(14) . .
N8 Ni3 N10 95.38(13) . .
N8 Ni3 N11 173.87(13) . .
N9 Ni3 N4 97.65(13) . .
N10 Ni3 N4 172.93(13) . .
N10 Ni3 N9 88.53(12) . .
N10 Ni3 N11 79.23(13) . .
N11 Ni3 N4 96.46(13) . .
N11 Ni3 N9 97.70(14) . .
N2 Ni4 N3 78.56(13) . .
N2 Ni4 N14 93.18(13) . 3_655
N7 Ni4 N2 105.99(13) . .
N7 Ni4 N3 91.62(13) . .
N7 Ni4 N14 94.72(13) . 3_655
N7 Ni4 N21 107.44(16) . .
N14 Ni4 N3 170.73(13) 3_655 .
N21 Ni4 N2 144.62(16) . .
N21 Ni4 N3 89.20(14) . .
N21 Ni4 N14 95.32(15) . 3_655
C3 C2 C1 130.9(4) . .
C3 C2 N1 107.8(3) . .
N1 C2 C1 121.3(4) . .
C2 C3 C5 135.0(4) . .
C2 C3 N2 109.1(3) . .
N2 C3 C5 115.8(3) . .
N2 C4 N1 114.3(3) . .
N3 C5 C3 119.7(4) . .
N3 C6 C7 113.3(3) . .
C8 C7 C6 119.6(4) . .
C12 C7 C6 121.8(4) . .
C12 C7 C8 118.6(4) . .
C9 C8 C7 121.7(4) . .
C8 C9 C10 117.8(4) . .
C8 C9 C13 120.2(4) . .
C10 C9 C13 122.0(4) . .
C11 C10 C9 121.2(5) . .
C12 C11 C10 120.1(4) . .
C11 C12 C7 120.7(4) . .
N4 C13 C9 112.3(3) . .
N4 C14 C15 118.9(4) . .
C16 C15 C14 133.7(4) . .
N5 C15 C14 116.8(4) . .
N5 C15 C16 109.3(3) . .
C15 C16 C18 130.6(4) . .
N6 C16 C15 107.1(3) . .
N6 C16 C18 122.3(4) . .
N5 C17 N6 114.6(3) . .
N8 C19 N7 114.0(4) . .
C21 C20 C22 129.2(4) . .
N7 C20 C21 107.9(3) . .
N7 C20 C22 122.8(4) . .
C20 C21 C23 134.2(4) . .
N8 C21 C20 108.7(4) . .
N8 C21 C23 116.8(4) . .
N9 C23 C21 118.3(4) . .
N9 C24 C25 113.6(4) . .
C26 C25 C24 121.3(4) . .
C30 C25 C24 120.5(4) . .
C30 C25 C26 118.2(4) . .
C27 C26 C25 121.4(5) . .
C26 C27 C28 119.3(5) . .
C29 C28 C27 120.3(5) . .
C28 C29 C30 118.6(4) . .
C28 C29 C51 120.4(4) . 3_655
C30 C29 C51 120.9(4) . 3_655
C25 C30 C29 122.2(4) . .
C53 C31 C32 134.3(4) 3_655 .
N10 C31 C32 116.4(4) . .
N10 C31 C53 108.9(4) . 3_655
N11 C32 C31 119.1(4) . .
N11 C33 C34 111.9(4) . .
C35 C34 C33 120.9(5) . .
C39 C34 C33 120.5(4) . .
C39 C34 C35 118.5(4) . .
C36 C35 C34 120.3(5) . .
C35 C36 C37 120.9(5) . .
C38 C37 C36 120.1(5) . .
C37 C38 C39 118.2(5) . .
C37 C38 C40 120.5(4) . .
C39 C38 C40 121.1(4) . .
C34 C39 C38 121.9(4) . .
N12 C40 C38 113.8(4) . .
N12 C41 C42 119.0(4) . .
C43 C42 C41 134.6(4) . .
C43 C42 N13 108.8(4) . .
N13 C42 C41 116.5(4) . .
C42 C43 C45 129.9(4) . .
N14 C43 C42 107.8(4) . .
N14 C43 C45 122.3(4) . .
N13 C44 N14 114.3(4) . .
N16 C46 N15 114.3(4) . .
C48 C47 C49 129.2(4) . .
N15 C47 C48 108.3(3) . .
N15 C47 C49 122.4(4) . .
C47 C48 C50 134.8(4) . .
C47 C48 N16 108.8(3) . .
N16 C48 C50 116.3(4) . .
N17 C50 C48 118.7(4) . .
N17 C51 C29 113.7(3) . 3_655
N10 C52 N18 114.2(4) 3_655 .
C31 C53 C54 128.6(4) 3_655 .
N18 C53 C31 107.1(4) . 3_655
N18 C53 C54 124.3(4) . .
O1 C55 N19 125.8(7) . .
N20 C58 S1 179.2(5) . .
N21 C59 S2 178.9(6) . .
C2 N1 Ni1 127.2(3) . .
C4 N1 Ni1 127.7(3) . .
C4 N1 C2 105.1(3) . .
C3 N2 Ni4 114.4(2) . .
C4 N2 Ni4 141.7(3) . .
C4 N2 C3 103.7(3) . .
C5 N3 Ni4 111.4(3) . .
C5 N3 C6 119.3(3) . .
C6 N3 Ni4 129.2(3) . .
C13 N4 Ni3 129.6(3) . .
C14 N4 Ni3 111.7(3) . .
C14 N4 C13 118.1(4) . .
C15 N5 Ni3 113.3(2) . .
C17 N5 Ni3 142.1(3) . .
C17 N5 C15 104.5(3) . .
C16 N6 Ni2 133.4(3) . .
C17 N6 Ni2 120.6(3) . .
C17 N6 C16 104.4(3) . .
C19 N7 Ni4 120.5(3) . .
C19 N7 C20 104.6(4) . .
C20 N7 Ni4 133.8(3) . .
C19 N8 Ni3 141.5(3) . .
C19 N8 C21 104.7(3) . .
C21 N8 Ni3 113.5(3) . .
C23 N9 Ni3 112.0(3) . .
C23 N9 C24 118.6(4) . .
C24 N9 Ni3 129.0(3) . .
C31 N10 Ni3 113.1(2) . .
C52 N10 Ni3 142.0(3) 3_655 .
C52 N10 C31 104.7(3) 3_655 .
C32 N11 Ni3 112.0(3) . .
C32 N11 C33 119.1(4) . .
C33 N11 Ni3 128.5(3) . .
C40 N12 Ni2 129.7(3) . .
C41 N12 Ni2 111.3(3) . .
C41 N12 C40 118.9(4) . .
C42 N13 Ni2 114.1(3) . .
C44 N13 Ni2 141.7(3) . .
C44 N13 C42 104.1(3) . .
C43 N14 Ni4 130.8(3) . 3_655
C44 N14 Ni4 124.2(3) . 3_655
C44 N14 C43 105.0(3) . .
C46 N15 Ni2 125.3(3) . .
C46 N15 C47 104.7(3) . .
C47 N15 Ni2 130.0(3) . .
C46 N16 Ni1 142.5(3) . .
C46 N16 C48 103.8(3) . .
C48 N16 Ni1 113.6(3) . .
C50 N17 Ni1 112.5(3) . .
C50 N17 C51 118.7(4) . .
C51 N17 Ni1 128.6(3) . .
C52 N18 Ni1 120.8(3) . .
C52 N18 C53 105.1(3) . .
C53 N18 Ni1 133.3(3) . .
C55 N19 C56 120.0(6) . .
C55 N19 C57 121.1(7) . .
C56 N19 C57 118.8(6) . .
C58 N20 Ni1 170.3(4) . .
C59 N21 Ni4 161.7(4) . .
C55 O1 Ni2 125.0(4) . .

loop_
_geom_bond_atom_site_label_1
_geom_bond_atom_site_label_2
_geom_bond_distance
_geom_bond_site_symmetry_2
Ni1 N1 2.050(3) .
Ni1 N16 2.051(3) .
Ni1 N17 2.166(3) .
Ni1 N18 2.003(3) .
Ni1 N20 2.011(4) .
Ni2 N6 1.992(3) .
Ni2 N12 2.172(4) .
Ni2 N13 2.013(3) .
Ni2 N15 2.055(3) .
Ni2 O1 2.059(3) .
Ni3 N4 2.158(3) .
Ni3 N5 2.033(3) .
Ni3 N8 2.034(3) .
Ni3 N9 2.142(3) .
Ni3 N10 2.044(3) .
Ni3 N11 2.136(4) .
Ni4 N2 2.030(3) .
Ni4 N3 2.175(3) .
Ni4 N7 2.001(3) .
Ni4 N14 2.066(3) 3_655
Ni4 N21 2.008(4) .
C1 C2 1.492(6) .
C2 C3 1.364(5) .
C2 N1 1.356(5) .
C3 C5 1.425(6) .
C3 N2 1.384(5) .
C4 N1 1.341(5) .
C4 N2 1.316(5) .
C5 N3 1.280(5) .
C6 C7 1.504(6) .
C6 N3 1.457(5) .
C7 C8 1.398(6) .
C7 C12 1.381(6) .
C8 C9 1.384(6) .
C9 C10 1.388(6) .
C9 C13 1.490(6) .
C10 C11 1.381(7) .
C11 C12 1.370(7) .
C13 N4 1.471(5) .
C14 C15 1.431(6) .
C14 N4 1.279(5) .
C15 C16 1.381(6) .
C15 N5 1.377(5) .
C16 C18 1.477(5) .
C16 N6 1.369(5) .
C17 N5 1.298(5) .
C17 N6 1.363(5) .
C19 N7 1.350(5) .
C19 N8 1.309(5) .
C20 C21 1.372(6) .
C20 C22 1.501(6) .
C20 N7 1.360(5) .
C21 C23 1.425(6) .
C21 N8 1.372(5) .
C23 N9 1.296(5) .
C24 C25 1.520(6) .
C24 N9 1.454(5) .
C25 C26 1.365(7) .
C25 C30 1.391(6) .
C26 C27 1.368(8) .
C27 C28 1.418(7) .
C28 C29 1.356(7) .
C29 C30 1.383(6) .
C29 C51 1.499(6) 3_655
C31 C32 1.431(6) .
C31 C53 1.389(5) 3_655
C31 N10 1.369(5) .
C32 N11 1.280(5) .
C33 C34 1.529(6) .
C33 N11 1.449(5) .
C34 C35 1.396(6) .
C34 C39 1.378(6) .
C35 C36 1.352(7) .
C36 C37 1.381(7) .
C37 C38 1.389(6) .
C38 C39 1.379(6) .
C38 C40 1.509(6) .
C40 N12 1.468(5) .
C41 C42 1.438(6) .
C41 N12 1.273(5) .
C42 C43 1.381(6) .
C42 N13 1.372(5) .
C43 C45 1.485(6) .
C43 N14 1.351(5) .
C44 N13 1.318(5) .
C44 N14 1.344(5) .
C46 N15 1.342(5) .
C46 N16 1.323(5) .
C47 C48 1.362(6) .
C47 C49 1.484(6) .
C47 N15 1.364(5) .
C48 C50 1.436(6) .
C48 N16 1.388(5) .
C50 N17 1.283(5) .
C51 C29 1.499(6) 3_655
C51 N17 1.457(5) .
C52 N10 1.314(5) 3_655
C52 N18 1.346(5) .
C53 C31 1.389(5) 3_655
C53 C54 1.493(6) .
C53 N18 1.366(5) .
C55 N19 1.339(7) .
C55 O1 1.211(7) .
C56 N19 1.457(8) .
C57 N19 1.469(8) .
C58 N20 1.154(6) .
C58 S1 1.605(6) .
C59 N21 1.144(6) .
C59 S2 1.630(6) .
N10 C52 1.314(5) 3_655
N14 Ni4 2.066(3) 3_655

loop_
_platon_squeeze_void_nr
_platon_squeeze_void_average_x
_platon_squeeze_void_average_y
_platon_squeeze_void_average_z
_platon_squeeze_void_volume
_platon_squeeze_void_count_electrons
_platon_squeeze_void_content
1 0.000 0.500 0.000 403 57 ' '
2 0.500 0.000 0.500 403 57 ' '
